data_7022144
loop_
_publ_author_name
'Bowmaker, Graham A.'
'Di Nicola, Corrado'
Effendy,
'Hanna, John V.'
'Healy, Peter C.'
'King, Scott P.'
'Marchetti, Fabio'
'Pettinari, Claudio'
'Robinson, Ward T.'
'Skelton, Brian W.'
'Sobolev, Alexandre N.'
'T\(ab\(acaru, Aurel'
'White, Allan H.'

_publ_section_title
;
 Oligo-nuclear silver thiocyanate complexes with monodentate tertiary
 phosphine ligands, including novel 'cubane' and 'step' tetramer forms of
 AgSCN&#x2009;:&#x2009;PR3 (1:1)4.
;
_journal_issue 1
_journal_name_full 'Dalton transactions (Cambridge, England : 2003)'
_journal_page_first 277
_journal_page_last 291
_journal_paper_doi 10.1039/c2dt31853a
_journal_volume 42
_journal_year 2013
_chemical_formula_moiety 'C55 H45 Ag As3 N S, 0.5(C6 H7 N)'
_chemical_formula_sum 'C58 H48.5 Ag As3 N1.5 S'
_chemical_formula_weight 1131.17
_chemical_name_systematic
;
?
;
_space_group_IT_number 2
_symmetry_cell_setting triclinic
_symmetry_Int_Tables_number 2
_symmetry_space_group_name_Hall '-P 1'
_symmetry_space_group_name_H-M 'P -1'
_atom_sites_solution_hydrogens geom
_atom_sites_solution_primary direct
_atom_sites_solution_secondary difmap
_audit_creation_method SHELXL-97
_cell_angle_alpha 85.260(1)
_cell_angle_beta 88.870(1)
_cell_angle_gamma 78.721(1)
_cell_formula_units_Z 2
_cell_length_a 13.2746(11)
_cell_length_b 13.7113(11)
_cell_length_c 14.2718(12)
_cell_measurement_reflns_used 8192
_cell_measurement_temperature 300(2)
_cell_measurement_theta_max 29.0
_cell_measurement_theta_min 1.5
_cell_volume 2538.7(4)
_computing_cell_refinement 'Bruker SAINT'
_computing_data_collection 'Bruker SMART'
_computing_data_reduction 'Bruker SAINT'
_computing_molecular_graphics 'XTAL: Ortep'
_computing_publication_material 'Bruker SHELXTL, v. 5.1'
_computing_structure_refinement 'Bruker SHELXTL, v. 5.1'
_computing_structure_solution 'Bruker SHELXTL, v. 5.1'
_diffrn_ambient_temperature 300(2)
_diffrn_measured_fraction_theta_full 0.989
_diffrn_measured_fraction_theta_max 0.911
_diffrn_measurement_device_type 'Bruker AXS CCD'
_diffrn_measurement_method '\w scans'
_diffrn_radiation_monochromator graphite
_diffrn_radiation_source 'normal-focus sealed tube'
_diffrn_radiation_type MoK\a
_diffrn_radiation_wavelength 0.71073
_diffrn_reflns_av_R_equivalents 0.0923
_diffrn_reflns_av_sigmaI/netI 0.0861
_diffrn_reflns_limit_h_max 17
_diffrn_reflns_limit_h_min -17
_diffrn_reflns_limit_k_max 17
_diffrn_reflns_limit_k_min -18
_diffrn_reflns_limit_l_max 19
_diffrn_reflns_limit_l_min -18
_diffrn_reflns_number 28240
_diffrn_reflns_theta_full 27.00
_diffrn_reflns_theta_max 29.01
_diffrn_reflns_theta_min 1.43
_exptl_absorpt_coefficient_mu 2.417
_exptl_absorpt_correction_T_max 0.894
_exptl_absorpt_correction_T_min 0.430
_exptl_absorpt_correction_type multi-scan
_exptl_absorpt_process_details 'SADABS - Bruker area detector absorption corrections'
_exptl_crystal_colour colourless
_exptl_crystal_density_diffrn 1.480
_exptl_crystal_density_method 'not measured'
_exptl_crystal_description prism
_exptl_crystal_F_000 1138
_exptl_crystal_size_max 0.66
_exptl_crystal_size_mid 0.45
_exptl_crystal_size_min 0.31
_refine_diff_density_max 0.706
_refine_diff_density_min -0.880
_refine_diff_density_rms 0.096
_refine_ls_extinction_method none
_refine_ls_goodness_of_fit_ref 1.000
_refine_ls_hydrogen_treatment constr
_refine_ls_matrix_type full
_refine_ls_number_parameters 564
_refine_ls_number_reflns 12337
_refine_ls_number_restraints 0
_refine_ls_restrained_S_all 1.000
_refine_ls_R_factor_all 0.0630
_refine_ls_R_factor_gt 0.0415
_refine_ls_shift/su_max 0.001
_refine_ls_shift/su_mean 0.000
_refine_ls_structure_factor_coef Fsqd
_refine_ls_weighting_details 'calc w=1/[\s^2^(Fo^2^)+(0.0440P)^2^+0.0000P] where P=(Fo^2^+2Fc^2^)/3'
_refine_ls_weighting_scheme calc
_refine_ls_wR_factor_gt 0.0983
_refine_ls_wR_factor_ref 0.1063
_reflns_number_gt 8739
_reflns_number_total 12337
_reflns_threshold_expression >2sigma(I)
_cod_data_source_file c2dt31853a.txt
_cod_data_source_block cmpnd03
_cod_original_formula_sum 'C58 H48.50 Ag As3 N1.50 S'
_cod_database_code 7022144

loop_
_symmetry_equiv_pos_as_xyz
'x, y, z'
'-x, -y, -z'

loop_
_atom_site_label
_atom_site_type_symbol
_atom_site_fract_x
_atom_site_fract_y
_atom_site_fract_z
_atom_site_U_iso_or_equiv
_atom_site_adp_type
_atom_site_occupancy
_atom_site_symmetry_multiplicity
_atom_site_calc_flag
_atom_site_refinement_flags
_atom_site_disorder_assembly
_atom_site_disorder_group
Ag Ag 0.261768(16) 0.185521(18) 0.234562(16) 0.04539(8) Uani 1 1 d . . .
N N 0.4148(2) 0.2340(3) 0.2255(3) 0.0804(11) Uani 1 1 d . . .
C C 0.4741(3) 0.2741(3) 0.2000(3) 0.0762(12) Uani 1 1 d . . .
S S 0.56635(13) 0.32849(15) 0.1577(2) 0.1814(11) Uani 1 1 d . . .
As1 As 0.27335(2) 0.00183(2) 0.30786(2) 0.04397(9) Uani 1 1 d . . .
C111 C 0.3312(2) -0.0322(2) 0.4328(2) 0.0450(7) Uani 1 1 d . . .
C112 C 0.3373(3) 0.0466(3) 0.4868(3) 0.0575(9) Uani 1 1 d . . .
H112 H 0.3119 0.1121 0.4638 0.069 Uiso 1 1 calc R . .
C113 C 0.3818(3) 0.0263(3) 0.5756(3) 0.0696(10) Uani 1 1 d . . .
H113 H 0.3860 0.0783 0.6123 0.083 Uiso 1 1 calc R . .
C114 C 0.4191(3) -0.0696(3) 0.6088(3) 0.0689(11) Uani 1 1 d . . .
H114 H 0.4497 -0.0827 0.6677 0.083 Uiso 1 1 calc R . .
C115 C 0.4120(3) -0.1475(3) 0.5556(3) 0.0636(9) Uani 1 1 d . . .
H115 H 0.4363 -0.2129 0.5795 0.076 Uiso 1 1 calc R . .
C116 C 0.3692(2) -0.1290(3) 0.4682(2) 0.0554(8) Uani 1 1 d . . .
H116 H 0.3657 -0.1818 0.4322 0.067 Uiso 1 1 calc R . .
C121 C 0.3479(2) -0.1103(2) 0.2437(2) 0.0455(7) Uani 1 1 d . . .
C122 C 0.4489(2) -0.1115(3) 0.2200(3) 0.0618(9) Uani 1 1 d . . .
H122 H 0.4800 -0.0598 0.2354 0.074 Uiso 1 1 calc R . .
C123 C 0.5052(3) -0.1897(4) 0.1729(3) 0.0764(12) Uani 1 1 d . . .
H123 H 0.5742 -0.1911 0.1588 0.092 Uiso 1 1 calc R . .
C124 C 0.4589(3) -0.2642(4) 0.1477(3) 0.0861(14) Uani 1 1 d . . .
H124 H 0.4960 -0.3158 0.1153 0.103 Uiso 1 1 calc R . .
C125 C 0.3583(3) -0.2631(3) 0.1699(4) 0.0946(16) Uani 1 1 d . . .
H125 H 0.3267 -0.3138 0.1527 0.114 Uiso 1 1 calc R . .
C126 C 0.3033(3) -0.1861(3) 0.2183(3) 0.0726(12) Uani 1 1 d . . .
H126 H 0.2348 -0.1859 0.2337 0.087 Uiso 1 1 calc R . .
C131 C 0.1383(2) -0.0332(2) 0.3220(2) 0.0457(7) Uani 1 1 d . . .
C132 C 0.0709(2) -0.0065(3) 0.2469(2) 0.0562(8) Uani 1 1 d . . .
H132 H 0.0917 0.0252 0.1918 0.067 Uiso 1 1 calc R . .
C133 C -0.0269(3) -0.0268(3) 0.2536(3) 0.0698(11) Uani 1 1 d . . .
H133 H -0.0714 -0.0098 0.2028 0.084 Uiso 1 1 calc R . .
C134 C -0.0584(3) -0.0718(4) 0.3350(3) 0.0756(12) Uani 1 1 d . . .
H134 H -0.1249 -0.0841 0.3396 0.091 Uiso 1 1 calc R . .
C135 C 0.0062(3) -0.0985(4) 0.4086(3) 0.0783(12) Uani 1 1 d . . .
H135 H -0.0156 -0.1306 0.4630 0.094 Uiso 1 1 calc R . .
C136 C 0.1052(3) -0.0784(3) 0.4038(3) 0.0631(10) Uani 1 1 d . . .
H136 H 0.1487 -0.0954 0.4554 0.076 Uiso 1 1 calc R . .
As2 As 0.15437(2) 0.31921(2) 0.34036(2) 0.04339(9) Uani 1 1 d . . .
C211 C 0.1464(2) 0.4585(2) 0.2940(2) 0.0481(8) Uani 1 1 d . . .
C212 C 0.1499(3) 0.4808(3) 0.1979(3) 0.0675(10) Uani 1 1 d . . .
H212 H 0.1619 0.4296 0.1578 0.081 Uiso 1 1 calc R . .
C213 C 0.1357(4) 0.5786(4) 0.1615(4) 0.0918(15) Uani 1 1 d . . .
H213 H 0.1382 0.5931 0.0967 0.110 Uiso 1 1 calc R . .
C214 C 0.1186(3) 0.6522(4) 0.2175(4) 0.0861(15) Uani 1 1 d . . .
H214 H 0.1069 0.7178 0.1914 0.103 Uiso 1 1 calc R . .
C215 C 0.1176(3) 0.6335(3) 0.3147(4) 0.0815(14) Uani 1 1 d . . .
H215 H 0.1079 0.6856 0.3537 0.098 Uiso 1 1 calc R . .
C216 C 0.1313(3) 0.5356(3) 0.3520(3) 0.0614(9) Uani 1 1 d . . .
H216 H 0.1303 0.5216 0.4169 0.074 Uiso 1 1 calc R . .
C221 C 0.2022(2) 0.3191(2) 0.4688(2) 0.0466(7) Uani 1 1 d . . .
C222 C 0.3053(3) 0.3188(3) 0.4824(3) 0.0633(10) Uani 1 1 d . . .
H222 H 0.3489 0.3207 0.4308 0.076 Uiso 1 1 calc R . .
C223 C 0.3436(3) 0.3159(3) 0.5716(3) 0.0763(12) Uani 1 1 d . . .
H223 H 0.4131 0.3144 0.5803 0.092 Uiso 1 1 calc R . .
C224 C 0.2781(3) 0.3150(3) 0.6486(3) 0.0747(11) Uani 1 1 d . . .
H224 H 0.3035 0.3142 0.7090 0.090 Uiso 1 1 calc R . .
C225 C 0.1762(3) 0.3155(3) 0.6356(3) 0.0702(11) Uani 1 1 d . . .
H225 H 0.1328 0.3145 0.6875 0.084 Uiso 1 1 calc R . .
C226 C 0.1371(3) 0.3175(3) 0.5464(2) 0.0567(9) Uani 1 1 d . . .
H226 H 0.0677 0.3178 0.5382 0.068 Uiso 1 1 calc R . .
C231 C 0.0091(2) 0.3168(2) 0.3584(2) 0.0441(7) Uani 1 1 d . . .
C232 C -0.0230(3) 0.2273(3) 0.3492(3) 0.0636(10) Uani 1 1 d . . .
H232 H 0.0249 0.1712 0.3351 0.076 Uiso 1 1 calc R . .
C233 C -0.1244(3) 0.2211(3) 0.3607(3) 0.0793(13) Uani 1 1 d . . .
H233 H -0.1444 0.1603 0.3561 0.095 Uiso 1 1 calc R . .
C234 C -0.1960(3) 0.3028(3) 0.3789(3) 0.0727(11) Uani 1 1 d . . .
H234 H -0.2649 0.2985 0.3850 0.087 Uiso 1 1 calc R . .
C235 C -0.1660(2) 0.3917(3) 0.3880(3) 0.0695(11) Uani 1 1 d . . .
H235 H -0.2150 0.4475 0.4007 0.083 Uiso 1 1 calc R . .
C236 C -0.0640(2) 0.3995(3) 0.3786(3) 0.0602(9) Uani 1 1 d . . .
H236 H -0.0444 0.4600 0.3858 0.072 Uiso 1 1 calc R . .
As3 As 0.19138(2) 0.20740(2) 0.06064(2) 0.04489(9) Uani 1 1 d . . .
C311 C 0.2057(3) 0.3275(3) -0.0163(2) 0.0535(8) Uani 1 1 d . . .
C312 C 0.2951(3) 0.3631(3) -0.0078(3) 0.0671(10) Uani 1 1 d . . .
H312 H 0.3433 0.3328 0.0374 0.080 Uiso 1 1 calc R . .
C313 C 0.3134(4) 0.4428(3) -0.0656(4) 0.0910(16) Uani 1 1 d . . .
H313 H 0.3733 0.4671 -0.0588 0.109 Uiso 1 1 calc R . .
C314 C 0.2432(5) 0.4870(4) -0.1338(4) 0.107(2) Uani 1 1 d . . .
H314 H 0.2569 0.5395 -0.1743 0.129 Uiso 1 1 calc R . .
C315 C 0.1541(5) 0.4538(4) -0.1420(4) 0.1020(16) Uani 1 1 d . . .
H315 H 0.1062 0.4841 -0.1874 0.122 Uiso 1 1 calc R . .
C316 C 0.1351(3) 0.3750(3) -0.0825(3) 0.0788(12) Uani 1 1 d . . .
H316 H 0.0733 0.3536 -0.0872 0.095 Uiso 1 1 calc R . .
C321 C 0.2585(2) 0.1081(2) -0.0219(2) 0.0470(7) Uani 1 1 d . . .
C322 C 0.3263(3) 0.0273(3) 0.0158(3) 0.0689(11) Uani 1 1 d . . .
H322 H 0.3396 0.0214 0.0800 0.083 Uiso 1 1 calc R . .
C323 C 0.3754(3) -0.0455(3) -0.0390(3) 0.0845(14) Uani 1 1 d . . .
H323 H 0.4228 -0.0994 -0.0127 0.101 Uiso 1 1 calc R . .
C324 C 0.3533(3) -0.0376(3) -0.1332(3) 0.0796(13) Uani 1 1 d . . .
H324 H 0.3847 -0.0877 -0.1703 0.096 Uiso 1 1 calc R . .
C325 C 0.2873(3) 0.0413(4) -0.1727(3) 0.0730(12) Uani 1 1 d . . .
H325 H 0.2737 0.0462 -0.2368 0.088 Uiso 1 1 calc R . .
C326 C 0.2397(2) 0.1153(3) -0.1175(2) 0.0618(10) Uani 1 1 d . . .
H326 H 0.1946 0.1704 -0.1448 0.074 Uiso 1 1 calc R . .
C331 C 0.0462(2) 0.2039(3) 0.0472(2) 0.0462(7) Uani 1 1 d . . .
C332 C -0.0223(3) 0.2636(3) 0.1008(3) 0.0781(12) Uani 1 1 d . . .
H332 H 0.0008 0.3062 0.1391 0.094 Uiso 1 1 calc R . .
C333 C -0.1264(3) 0.2608(4) 0.0982(4) 0.0965(17) Uani 1 1 d . . .
H333 H -0.1723 0.3032 0.1339 0.116 Uiso 1 1 calc R . .
C334 C -0.1623(3) 0.1981(3) 0.0452(3) 0.0708(11) Uani 1 1 d . . .
H334 H -0.2321 0.1967 0.0441 0.085 Uiso 1 1 calc R . .
C335 C -0.0945(3) 0.1377(4) -0.0061(3) 0.0828(13) Uani 1 1 d . . .
H335 H -0.1180 0.0937 -0.0426 0.099 Uiso 1 1 calc R . .
C336 C 0.0097(3) 0.1395(3) -0.0056(3) 0.0712(11) Uani 1 1 d . . .
H336 H 0.0550 0.0967 -0.0413 0.085 Uiso 1 1 calc R . .
N1 N 0.4392(5) 0.5661(6) 0.5362(5) 0.101(6) Uiso 0.50 1 d PG A -1
C2 C 0.4758(5) 0.5170(6) 0.4628(5) 0.139(5) Uiso 0.50 1 d PG A -1
C3 C 0.5574(5) 0.4440(6) 0.4724(5) 0.117(9) Uiso 0.50 1 d PG A -1
H3 H 0.5831 0.4095 0.4209 0.140 Uiso 0.50 1 calc PR A -1
C4 C 0.6025(5) 0.4201(6) 0.5554(6) 0.097(3) Uiso 0.50 1 d PG A -1
H4 H 0.6598 0.3688 0.5621 0.116 Uiso 0.50 1 calc PR A -1
C5 C 0.5659(5) 0.4692(6) 0.6288(5) 0.20(2) Uiso 0.50 1 d PG A -1
H5 H 0.5975 0.4524 0.6870 0.234 Uiso 0.50 1 calc PR A -1
C6 C 0.4842(5) 0.5422(6) 0.6192(5) 0.107(3) Uiso 0.50 1 d PG A -1
H6 H 0.4586 0.5767 0.6707 0.129 Uiso 0.50 1 calc PR A -1
C7 C 0.4268(8) 0.5391(9) 0.3689(6) 0.144(15) Uiso 0.50 1 d PG A -1
H7A H 0.3689 0.5932 0.3714 0.216 Uiso 0.50 1 calc PR A -1
H7B H 0.4042 0.4810 0.3508 0.216 Uiso 0.50 1 calc PR A -1
H7C H 0.4757 0.5575 0.3236 0.216 Uiso 0.50 1 calc PR A -1

loop_
_atom_site_aniso_label
_atom_site_aniso_U_11
_atom_site_aniso_U_22
_atom_site_aniso_U_33
_atom_site_aniso_U_23
_atom_site_aniso_U_13
_atom_site_aniso_U_12
Ag 0.04908(13) 0.04493(14) 0.04412(14) -0.00593(11) -0.00044(10) -0.01292(10)
N 0.0480(16) 0.087(3) 0.107(3) 0.013(2) -0.0018(17) -0.0248(17)
C 0.055(2) 0.069(3) 0.104(3) 0.000(3) -0.008(2) -0.0103(19)
S 0.1159(12) 0.1266(16) 0.318(3) -0.0159(18) 0.0689(16) -0.0715(12)
As1 0.05109(17) 0.03775(17) 0.04469(18) -0.00056(14) -0.00631(14) -0.01318(13)
C111 0.0473(15) 0.0408(17) 0.0479(18) -0.0005(15) -0.0041(13) -0.0122(13)
C112 0.069(2) 0.049(2) 0.055(2) -0.0122(18) -0.0020(17) -0.0088(16)
C113 0.092(3) 0.066(3) 0.050(2) -0.014(2) -0.009(2) -0.010(2)
C114 0.074(2) 0.085(3) 0.044(2) -0.001(2) -0.0091(17) -0.009(2)
C115 0.071(2) 0.053(2) 0.062(2) 0.012(2) -0.0113(18) -0.0083(17)
C116 0.0651(19) 0.049(2) 0.053(2) -0.0022(17) -0.0112(16) -0.0139(16)
C121 0.0496(16) 0.0422(18) 0.0453(17) -0.0015(15) -0.0061(13) -0.0103(13)
C122 0.0512(18) 0.074(3) 0.063(2) -0.006(2) -0.0034(16) -0.0190(17)
C123 0.0498(19) 0.094(3) 0.083(3) -0.009(3) 0.008(2) -0.007(2)
C124 0.074(3) 0.078(3) 0.103(4) -0.031(3) 0.021(3) -0.001(2)
C125 0.082(3) 0.074(3) 0.138(5) -0.050(3) 0.022(3) -0.024(2)
C126 0.0549(19) 0.063(2) 0.107(3) -0.034(3) 0.018(2) -0.0176(17)
C131 0.0480(16) 0.0371(17) 0.0533(19) -0.0071(15) -0.0020(14) -0.0100(13)
C132 0.065(2) 0.058(2) 0.051(2) -0.0096(18) -0.0043(16) -0.0212(16)
C133 0.064(2) 0.076(3) 0.073(3) -0.013(2) -0.0156(19) -0.0191(19)
C134 0.053(2) 0.093(3) 0.088(3) -0.014(3) 0.005(2) -0.028(2)
C135 0.068(2) 0.097(4) 0.075(3) 0.006(3) 0.005(2) -0.034(2)
C136 0.0571(19) 0.071(3) 0.061(2) 0.005(2) -0.0060(17) -0.0171(18)
As2 0.04614(16) 0.04075(18) 0.04304(18) -0.00944(15) 0.00342(13) -0.00568(13)
C211 0.0417(15) 0.050(2) 0.0544(19) -0.0093(17) 0.0040(14) -0.0126(13)
C212 0.079(2) 0.070(3) 0.056(2) 0.003(2) -0.0109(19) -0.023(2)
C213 0.118(4) 0.085(4) 0.079(3) 0.028(3) -0.025(3) -0.047(3)
C214 0.074(3) 0.059(3) 0.125(4) 0.032(3) -0.026(3) -0.026(2)
C215 0.073(2) 0.042(2) 0.132(4) -0.014(3) 0.007(3) -0.0144(18)
C216 0.068(2) 0.049(2) 0.069(2) -0.010(2) 0.0092(18) -0.0139(17)
C221 0.0517(16) 0.0361(17) 0.0524(19) -0.0086(15) -0.0048(14) -0.0067(13)
C222 0.0545(19) 0.071(3) 0.067(2) -0.014(2) -0.0023(17) -0.0134(17)
C223 0.061(2) 0.082(3) 0.087(3) -0.008(3) -0.024(2) -0.016(2)
C224 0.095(3) 0.067(3) 0.062(2) -0.011(2) -0.033(2) -0.009(2)
C225 0.081(2) 0.083(3) 0.045(2) -0.006(2) -0.0050(18) -0.011(2)
C226 0.0556(18) 0.064(2) 0.051(2) -0.0073(19) 0.0013(15) -0.0109(16)
C231 0.0457(15) 0.0467(18) 0.0392(16) -0.0067(15) -0.0014(13) -0.0059(13)
C232 0.063(2) 0.048(2) 0.082(3) -0.017(2) 0.0049(19) -0.0123(16)
C233 0.072(2) 0.066(3) 0.109(4) -0.020(3) 0.011(2) -0.030(2)
C234 0.0509(19) 0.081(3) 0.088(3) -0.003(3) 0.0020(19) -0.0180(19)
C235 0.0480(18) 0.062(3) 0.094(3) -0.004(2) 0.0061(19) -0.0019(17)
C236 0.0551(18) 0.045(2) 0.081(3) -0.010(2) 0.0055(18) -0.0092(15)
As3 0.05368(18) 0.0469(2) 0.03550(16) -0.00453(15) -0.00411(13) -0.01242(14)
C311 0.0656(19) 0.047(2) 0.0485(19) -0.0084(17) 0.0041(16) -0.0109(15)
C312 0.068(2) 0.054(2) 0.082(3) -0.005(2) 0.010(2) -0.0174(18)
C313 0.085(3) 0.054(3) 0.136(5) -0.009(3) 0.035(3) -0.021(2)
C314 0.146(5) 0.053(3) 0.118(5) 0.009(3) 0.051(4) -0.020(3)
C315 0.138(4) 0.065(3) 0.091(4) 0.028(3) -0.013(3) -0.005(3)
C316 0.101(3) 0.070(3) 0.065(3) 0.017(2) -0.020(2) -0.025(2)
C321 0.0530(16) 0.0491(19) 0.0413(17) -0.0071(15) -0.0001(14) -0.0146(14)
C322 0.085(2) 0.064(3) 0.048(2) 0.003(2) 0.0059(19) 0.004(2)
C323 0.109(3) 0.058(3) 0.073(3) 0.004(2) 0.017(2) 0.010(2)
C324 0.085(3) 0.075(3) 0.086(3) -0.035(3) 0.031(3) -0.021(2)
C325 0.059(2) 0.108(4) 0.057(2) -0.037(3) 0.0056(18) -0.017(2)
C326 0.0525(18) 0.086(3) 0.0459(19) -0.014(2) -0.0061(15) -0.0069(17)
C331 0.0507(16) 0.0477(18) 0.0394(16) 0.0018(15) -0.0040(13) -0.0091(13)
C332 0.066(2) 0.076(3) 0.097(3) -0.042(3) 0.003(2) -0.0106(19)
C333 0.062(2) 0.101(4) 0.127(4) -0.043(4) 0.022(3) -0.006(2)
C334 0.055(2) 0.074(3) 0.083(3) 0.001(2) 0.001(2) -0.0146(19)
C335 0.069(2) 0.094(4) 0.097(3) -0.029(3) -0.004(2) -0.035(2)
C336 0.063(2) 0.083(3) 0.075(3) -0.032(2) 0.0081(19) -0.0220(19)

loop_
_atom_type_symbol
_atom_type_description
_atom_type_scat_dispersion_real
_atom_type_scat_dispersion_imag
_atom_type_scat_source
C C 0.0033 0.0016 'International Tables Vol C Tables 4.2.6.8 and 6.1.1.4'
H H 0.0000 0.0000 'International Tables Vol C Tables 4.2.6.8 and 6.1.1.4'
N N 0.0061 0.0033 'International Tables Vol C Tables 4.2.6.8 and 6.1.1.4'
S S 0.1246 0.1234 'International Tables Vol C Tables 4.2.6.8 and 6.1.1.4'
As As 0.0499 2.0058 'International Tables Vol C Tables 4.2.6.8 and 6.1.1.4'
Ag Ag -0.8971 1.1015 'International Tables Vol C Tables 4.2.6.8 and 6.1.1.4'

loop_
_geom_angle_atom_site_label_1
_geom_angle_atom_site_label_2
_geom_angle_atom_site_label_3
_geom_angle
N Ag As1 113.41(10)
N Ag As3 105.75(10)
As1 Ag As3 111.237(13)
N Ag As2 101.60(10)
As1 Ag As2 112.671(13)
As3 Ag As2 111.631(14)
C N Ag 159.1(4)
N C S 176.4(5)
C111 As1 C121 99.86(13)
C111 As1 C131 102.88(13)
C121 As1 C131 101.08(12)
C111 As1 Ag 117.82(9)
C121 As1 Ag 120.76(10)
C131 As1 Ag 111.74(10)
C116 C111 C112 119.5(3)
C116 C111 As1 123.3(2)
C112 C111 As1 117.1(3)
C113 C112 C111 119.3(4)
C113 C112 H112 120.3
C111 C112 H112 120.3
C114 C113 C112 120.1(4)
C114 C113 H113 120.0
C112 C113 H113 120.0
C113 C114 C115 120.5(4)
C113 C114 H114 119.7
C115 C114 H114 119.7
C116 C115 C114 120.2(4)
C116 C115 H115 119.9
C114 C115 H115 119.9
C115 C116 C111 120.3(3)
C115 C116 H116 119.8
C111 C116 H116 119.8
C126 C121 C122 118.6(3)
C126 C121 As1 123.0(2)
C122 C121 As1 118.4(2)
C121 C122 C123 120.5(4)
C121 C122 H122 119.7
C123 C122 H122 119.7
C124 C123 C122 119.8(3)
C124 C123 H123 120.1
C122 C123 H123 120.1
C125 C124 C123 120.1(4)
C125 C124 H124 120.0
C123 C124 H124 120.0
C124 C125 C126 119.8(4)
C124 C125 H125 120.1
C126 C125 H125 120.1
C121 C126 C125 121.1(3)
C121 C126 H126 119.4
C125 C126 H126 119.4
C136 C131 C132 119.0(3)
C136 C131 As1 123.3(3)
C132 C131 As1 117.6(2)
C133 C132 C131 120.3(3)
C133 C132 H132 119.9
C131 C132 H132 119.9
C134 C133 C132 120.1(4)
C134 C133 H133 120.0
C132 C133 H133 120.0
C135 C134 C133 120.4(3)
C135 C134 H134 119.8
C133 C134 H134 119.8
C134 C135 C136 120.7(4)
C134 C135 H135 119.7
C136 C135 H135 119.7
C131 C136 C135 119.5(4)
C131 C136 H136 120.2
C135 C136 H136 120.2
C231 As2 C211 100.34(13)
C231 As2 C221 102.58(12)
C211 As2 C221 101.66(13)
C231 As2 Ag 117.28(9)
C211 As2 Ag 115.60(9)
C221 As2 Ag 116.81(9)
C216 C211 C212 118.8(4)
C216 C211 As2 123.1(3)
C212 C211 As2 118.0(3)
C213 C212 C211 120.2(4)
C213 C212 H212 119.9
C211 C212 H212 119.9
C214 C213 C212 120.6(5)
C214 C213 H213 119.7
C212 C213 H213 119.7
C213 C214 C215 121.3(5)
C213 C214 H214 119.3
C215 C214 H214 119.3
C216 C215 C214 118.4(4)
C216 C215 H215 120.8
C214 C215 H215 120.8
C211 C216 C215 120.6(4)
C211 C216 H216 119.7
C215 C216 H216 119.7
C222 C221 C226 119.4(3)
C222 C221 As2 118.2(2)
C226 C221 As2 122.4(2)
C223 C222 C221 120.6(3)
C223 C222 H222 119.7
C221 C222 H222 119.7
C222 C223 C224 119.7(3)
C222 C223 H223 120.1
C224 C223 H223 120.1
C225 C224 C223 120.0(4)
C225 C224 H224 120.0
C223 C224 H224 120.0
C224 C225 C226 120.7(4)
C224 C225 H225 119.6
C226 C225 H225 119.6
C225 C226 C221 119.6(3)
C225 C226 H226 120.2
C221 C226 H226 120.2
C236 C231 C232 118.5(3)
C236 C231 As2 123.5(2)
C232 C231 As2 118.0(2)
C233 C232 C231 120.7(3)
C233 C232 H232 119.7
C231 C232 H232 119.7
C234 C233 C232 120.6(4)
C234 C233 H233 119.7
C232 C233 H233 119.7
C233 C234 C235 119.5(3)
C233 C234 H234 120.2
C235 C234 H234 120.2
C234 C235 C236 121.0(3)
C234 C235 H235 119.5
C236 C235 H235 119.5
C235 C236 C231 119.7(3)
C235 C236 H236 120.2
C231 C236 H236 120.2
C311 As3 C321 99.18(13)
C311 As3 C331 102.79(14)
C321 As3 C331 102.99(13)
C311 As3 Ag 117.87(11)
C321 As3 Ag 115.49(10)
C331 As3 Ag 116.03(9)
C316 C311 C312 118.5(4)
C316 C311 As3 123.8(3)
C312 C311 As3 117.6(3)
C313 C312 C311 120.3(4)
C313 C312 H312 119.8
C311 C312 H312 119.8
C312 C313 C314 120.2(5)
C312 C313 H313 119.9
C314 C313 H313 119.9
C315 C314 C313 120.1(5)
C315 C314 H314 120.0
C313 C314 H314 120.0
C314 C315 C316 119.5(5)
C314 C315 H315 120.2
C316 C315 H315 120.2
C311 C316 C315 121.3(4)
C311 C316 H316 119.3
C315 C316 H316 119.3
C322 C321 C326 118.3(3)
C322 C321 As3 118.8(2)
C326 C321 As3 122.9(3)
C321 C322 C323 121.3(4)
C321 C322 H322 119.3
C323 C322 H322 119.3
C324 C323 C322 119.0(4)
C324 C323 H323 120.5
C322 C323 H323 120.5
C325 C324 C323 121.1(4)
C325 C324 H324 119.5
C323 C324 H324 119.5
C324 C325 C326 119.6(4)
C324 C325 H325 120.2
C326 C325 H325 120.2
C325 C326 C321 120.7(4)
C325 C326 H326 119.7
C321 C326 H326 119.7
C332 C331 C336 118.0(3)
C332 C331 As3 117.3(3)
C336 C331 As3 124.4(2)
C331 C332 C333 120.3(4)
C331 C332 H332 119.8
C333 C332 H332 119.8
C334 C333 C332 121.5(4)
C334 C333 H333 119.3
C332 C333 H333 119.3
C335 C334 C333 118.2(4)
C335 C334 H334 120.9
C333 C334 H334 120.9
C334 C335 C336 121.5(4)
C334 C335 H335 119.2
C336 C335 H335 119.2
C331 C336 C335 120.4(3)
C331 C336 H336 119.8
C335 C336 H336 119.8
C2 N1 C6 120.0
N1 C2 C3 120.0
N1 C2 C7 122.2
C3 C2 C7 117.8
C4 C3 C2 120.0
C4 C3 H3 120.0
C2 C3 H3 120.0
C5 C4 C3 120.0
C5 C4 H4 120.0
C3 C4 H4 120.0
C4 C5 C6 120.0
C4 C5 H5 120.0
C6 C5 H5 120.0
N1 C6 C5 120.0
N1 C6 H6 120.0
C5 C6 H6 120.0
C2 C7 H7A 109.5
C2 C7 H7B 109.5
H7A C7 H7B 109.5
C2 C7 H7C 109.5
H7A C7 H7C 109.5
H7B C7 H7C 109.5

loop_
_geom_bond_atom_site_label_1
_geom_bond_atom_site_label_2
_geom_bond_distance
Ag N 2.256(3)
Ag As1 2.6231(4)
Ag As3 2.6425(4)
Ag As2 2.6500(4)
N C 1.086(5)
C S 1.635(5)
As1 C111 1.940(3)
As1 C121 1.945(3)
As1 C131 1.948(3)
C111 C116 1.382(5)
C111 C112 1.394(5)
C112 C113 1.393(5)
C112 H112 0.9300
C113 C114 1.360(6)
C113 H113 0.9300
C114 C115 1.379(5)
C114 H114 0.9300
C115 C116 1.365(5)
C115 H115 0.9300
C116 H116 0.9300
C121 C126 1.369(5)
C121 C122 1.374(4)
C122 C123 1.394(5)
C122 H122 0.9300
C123 C124 1.367(6)
C123 H123 0.9300
C124 C125 1.363(5)
C124 H124 0.9300
C125 C126 1.387(5)
C125 H125 0.9300
C126 H126 0.9300
C131 C136 1.382(5)
C131 C132 1.388(5)
C132 C133 1.379(5)
C132 H132 0.9300
C133 C134 1.367(6)
C133 H133 0.9300
C134 C135 1.350(6)
C134 H134 0.9300
C135 C136 1.394(5)
C135 H135 0.9300
C136 H136 0.9300
As2 C231 1.947(3)
As2 C211 1.952(3)
As2 C221 1.952(3)
C211 C216 1.378(4)
C211 C212 1.382(5)
C212 C213 1.377(6)
C212 H212 0.9300
C213 C214 1.321(7)
C213 H213 0.9300
C214 C215 1.390(7)
C214 H214 0.9300
C215 C216 1.381(5)
C215 H215 0.9300
C216 H216 0.9300
C221 C222 1.385(4)
C221 C226 1.392(4)
C222 C223 1.374(5)
C222 H222 0.9300
C223 C224 1.389(5)
C223 H223 0.9300
C224 C225 1.367(5)
C224 H224 0.9300
C225 C226 1.381(5)
C225 H225 0.9300
C226 H226 0.9300
C231 C236 1.387(4)
C231 C232 1.391(5)
C232 C233 1.371(5)
C232 H232 0.9300
C233 C234 1.360(5)
C233 H233 0.9300
C234 C235 1.370(6)
C234 H234 0.9300
C235 C236 1.382(4)
C235 H235 0.9300
C236 H236 0.9300
As3 C311 1.942(4)
As3 C321 1.945(3)
As3 C331 1.951(3)
C311 C316 1.374(5)
C311 C312 1.380(5)
C312 C313 1.371(6)
C312 H312 0.9300
C313 C314 1.378(7)
C313 H313 0.9300
C314 C315 1.359(7)
C314 H314 0.9300
C315 C316 1.377(6)
C315 H315 0.9300
C316 H316 0.9300
C321 C322 1.363(5)
C321 C326 1.383(4)
C322 C323 1.375(5)
C322 H322 0.9300
C323 C324 1.373(6)
C323 H323 0.9300
C324 C325 1.344(6)
C324 H324 0.9300
C325 C326 1.382(5)
C325 H325 0.9300
C326 H326 0.9300
C331 C332 1.367(5)
C331 C336 1.367(5)
C332 C333 1.391(5)
C332 H332 0.9300
C333 C334 1.349(6)
C333 H333 0.9300
C334 C335 1.347(5)
C334 H334 0.9300
C335 C336 1.389(5)
C335 H335 0.9300
C336 H336 0.9300
N1 C2 1.324(3)
N1 C6 1.324(3)
C2 C3 1.325(3)
C2 C7 1.484(3)
C3 C4 1.325(3)
C3 H3 0.9300
C4 C5 1.324(3)
C4 H4 0.9300
C5 C6 1.324(3)
C5 H5 0.9300
C6 H6 0.9300
C7 H7A 0.9600
C7 H7B 0.9600
C7 H7C 0.9600

loop_
_geom_hbond_atom_site_label_D
_geom_hbond_atom_site_label_H
_geom_hbond_atom_site_label_A
_geom_hbond_distance_DH
_geom_hbond_distance_HA
_geom_hbond_distance_DA
_geom_hbond_angle_DHA
_geom_hbond_site_symmetry_A
C234 H234 N1 0.93 2.94 3.613(7) 130.7 2_566

loop_
_geom_torsion_atom_site_label_1
_geom_torsion_atom_site_label_2
_geom_torsion_atom_site_label_3
_geom_torsion_atom_site_label_4
_geom_torsion
As1 Ag N C 151.8(11)
As3 Ag N C 29.7(11)
As2 Ag N C -87.0(11)
Ag N C S -97(7)
N Ag As1 C111 57.28(14)
As3 Ag As1 C111 176.33(9)
As2 Ag As1 C111 -57.45(10)
N Ag As1 C121 -65.35(15)
As3 Ag As1 C121 53.69(11)
As2 Ag As1 C121 179.92(10)
N Ag As1 C131 176.09(14)
As3 Ag As1 C131 -64.87(10)
As2 Ag As1 C131 61.35(10)
C121 As1 C111 C116 -27.7(3)
C131 As1 C111 C116 76.2(3)
Ag As1 C111 C116 -160.4(2)
C121 As1 C111 C112 149.9(2)
C131 As1 C111 C112 -106.2(2)
Ag As1 C111 C112 17.1(3)
C116 C111 C112 C113 0.1(5)
As1 C111 C112 C113 -177.6(3)
C111 C112 C113 C114 0.2(5)
C112 C113 C114 C115 -1.0(6)
C113 C114 C115 C116 1.5(6)
C114 C115 C116 C111 -1.1(5)
C112 C111 C116 C115 0.4(5)
As1 C111 C116 C115 177.9(2)
C111 As1 C121 C126 106.9(4)
C131 As1 C121 C126 1.6(4)
Ag As1 C121 C126 -122.2(3)
C111 As1 C121 C122 -75.5(3)
C131 As1 C121 C122 179.1(3)
Ag As1 C121 C122 55.4(3)
C126 C121 C122 C123 -1.6(6)
As1 C121 C122 C123 -179.2(3)
C121 C122 C123 C124 2.0(7)
C122 C123 C124 C125 -1.2(8)
C123 C124 C125 C126 0.0(8)
C122 C121 C126 C125 0.3(7)
As1 C121 C126 C125 177.9(4)
C124 C125 C126 C121 0.5(8)
C111 As1 C131 C136 -4.5(3)
C121 As1 C131 C136 98.4(3)
Ag As1 C131 C136 -131.8(3)
C111 As1 C131 C132 172.4(3)
C121 As1 C131 C132 -84.7(3)
Ag As1 C131 C132 45.0(3)
C136 C131 C132 C133 -1.2(5)
As1 C131 C132 C133 -178.2(3)
C131 C132 C133 C134 1.1(6)
C132 C133 C134 C135 -1.3(7)
C133 C134 C135 C136 1.6(7)
C132 C131 C136 C135 1.5(5)
As1 C131 C136 C135 178.3(3)
C134 C135 C136 C131 -1.7(7)
N Ag As2 C231 173.97(14)
As1 Ag As2 C231 -64.34(11)
As3 Ag As2 C231 61.67(11)
N Ag As2 C211 55.86(14)
As1 Ag As2 C211 177.55(10)
As3 Ag As2 C211 -56.43(10)
N Ag As2 C221 -63.69(14)
As1 Ag As2 C221 58.00(10)
As3 Ag As2 C221 -175.99(10)
C231 As2 C211 C216 79.1(3)
C221 As2 C211 C216 -26.2(3)
Ag As2 C211 C216 -153.7(2)
C231 As2 C211 C212 -96.9(3)
C221 As2 C211 C212 157.8(3)
Ag As2 C211 C212 30.3(3)
C216 C211 C212 C213 -1.8(5)
As2 C211 C212 C213 174.4(3)
C211 C212 C213 C214 0.0(7)
C212 C213 C214 C215 2.1(7)
C213 C214 C215 C216 -2.3(7)
C212 C211 C216 C215 1.5(5)
As2 C211 C216 C215 -174.5(3)
C214 C215 C216 C211 0.5(6)
C231 As2 C221 C222 178.9(3)
C211 As2 C221 C222 -77.6(3)
Ag As2 C221 C222 49.2(3)
C231 As2 C221 C226 0.0(3)
C211 As2 C221 C226 103.5(3)
Ag As2 C221 C226 -129.7(3)
C226 C221 C222 C223 0.8(6)
As2 C221 C222 C223 -178.1(3)
C221 C222 C223 C224 -1.3(6)
C222 C223 C224 C225 1.1(7)
C223 C224 C225 C226 -0.5(7)
C224 C225 C226 C221 0.0(6)
C222 C221 C226 C225 -0.2(5)
As2 C221 C226 C225 178.7(3)
C211 As2 C231 C236 -28.1(3)
C221 As2 C231 C236 76.4(3)
Ag As2 C231 C236 -154.2(3)
C211 As2 C231 C232 150.9(3)
C221 As2 C231 C232 -104.5(3)
Ag As2 C231 C232 24.9(3)
C236 C231 C232 C233 -0.6(6)
As2 C231 C232 C233 -179.7(3)
C231 C232 C233 C234 1.8(7)
C232 C233 C234 C235 -1.6(7)
C233 C234 C235 C236 0.3(7)
C234 C235 C236 C231 0.9(7)
C232 C231 C236 C235 -0.7(6)
As2 C231 C236 C235 178.4(3)
N Ag As3 C311 -42.80(14)
As1 Ag As3 C311 -166.34(10)
As2 Ag As3 C311 66.87(11)
N Ag As3 C321 74.07(14)
As1 Ag As3 C321 -49.46(10)
As2 Ag As3 C321 -176.26(10)
N Ag As3 C331 -165.27(15)
As1 Ag As3 C331 71.19(11)
As2 Ag As3 C331 -55.60(11)
C321 As3 C311 C316 89.0(3)
C331 As3 C311 C316 -16.7(4)
Ag As3 C311 C316 -145.7(3)
C321 As3 C311 C312 -86.8(3)
C331 As3 C311 C312 167.6(3)
Ag As3 C311 C312 38.6(3)
C316 C311 C312 C313 -1.3(6)
As3 C311 C312 C313 174.7(3)
C311 C312 C313 C314 -1.1(6)
C312 C313 C314 C315 2.2(8)
C313 C314 C315 C316 -0.9(8)
C312 C311 C316 C315 2.6(6)
As3 C311 C316 C315 -173.1(3)
C314 C315 C316 C311 -1.6(8)
C311 As3 C321 C322 135.7(3)
C331 As3 C321 C322 -118.8(3)
Ag As3 C321 C322 8.7(3)
C311 As3 C321 C326 -45.1(3)
C331 As3 C321 C326 60.4(3)
Ag As3 C321 C326 -172.1(2)
C326 C321 C322 C323 0.2(6)
As3 C321 C322 C323 179.5(3)
C321 C322 C323 C324 -1.7(7)
C322 C323 C324 C325 2.0(7)
C323 C324 C325 C326 -0.8(7)
C324 C325 C326 C321 -0.8(6)
C322 C321 C326 C325 1.1(5)
As3 C321 C326 C325 -178.2(3)
C311 As3 C331 C332 -80.1(3)
C321 As3 C331 C332 177.2(3)
Ag As3 C331 C332 50.0(3)
C311 As3 C331 C336 106.0(3)
C321 As3 C331 C336 3.3(4)
Ag As3 C331 C336 -123.9(3)
C336 C331 C332 C333 -2.4(6)
As3 C331 C332 C333 -176.7(4)
C331 C332 C333 C334 1.7(8)
C332 C333 C334 C335 -0.2(8)
C333 C334 C335 C336 -0.4(7)
C332 C331 C336 C335 1.8(6)
As3 C331 C336 C335 175.6(3)
C334 C335 C336 C331 -0.4(7)
C6 N1 C2 C3 0.0
C6 N1 C2 C7 178.5
N1 C2 C3 C4 0.0
C7 C2 C3 C4 -178.6
C2 C3 C4 C5 0.0
C3 C4 C5 C6 0.0
C2 N1 C6 C5 0.0
C4 C5 C6 N1 0.0
